data_7225432
loop_
_publ_author_name
'Nie, Ai-Yang'
'Tong, Yong-Li'
'Zhou, Hu'
'Cao, Ling-Ling'
'Yu, Hui'
'Shi, Chao'
'Yuan, Aihua'

_publ_section_title
;
 Eight Zn(II) and Cd(II) complexes based on the aromatic C-centered
 triangular multicarboxylate and N-donor mixed ligands
;
_journal_name_full 'RSC Adv.'
_journal_paper_doi 10.1039/C6RA10144E
_journal_year 2016
_chemical_formula_moiety 'C50 H44 Cd3 N2 O16'
_chemical_formula_sum 'C50 H44 Cd3 N2 O16'
_chemical_formula_weight 1266.07
_chemical_name_systematic
; 
 ? 
;
_space_group_IT_number 13
_symmetry_cell_setting monoclinic
_symmetry_space_group_name_Hall '-P 2yac'
_symmetry_space_group_name_H-M 'P 1 2/n 1'
_atom_sites_solution_hydrogens geom
_atom_sites_solution_primary direct
_atom_sites_solution_secondary difmap
_audit_creation_method SHELXL-97
_audit_update_record
;
2015-12-23 deposited with the CCDC.
2016-05-23 downloaded from the CCDC.
;
_cell_angle_alpha 90.00
_cell_angle_beta 102.384(3)
_cell_angle_gamma 90.00
_cell_formula_units_Z 4
_cell_length_a 14.054(3)
_cell_length_b 25.465(2)
_cell_length_c 17.291(3)
_cell_measurement_reflns_used 2735
_cell_measurement_temperature 291(2)
_cell_measurement_theta_max 25.38
_cell_measurement_theta_min 2.15
_cell_volume 6044.2(17)
_computing_cell_refinement SMART
_computing_data_collection 'SMART (Bruker, 2004)'
_computing_data_reduction 'SAINT (Bruker, 2004'
_computing_molecular_graphics 'DIAMOND (Brandenburg, 2006)'
_computing_publication_material SHELXTL
_computing_structure_refinement 'SHELXL-97 (Sheldrick, 1997)'
_computing_structure_solution 'SHELXS-97 (Sheldrick, 1997)'
_diffrn_ambient_temperature 291(2)
_diffrn_measured_fraction_theta_full 1.000
_diffrn_measured_fraction_theta_max 1.000
_diffrn_measurement_device_type 'Bruker Smart Apex CCD '
_diffrn_measurement_method 'phi and omega scans'
_diffrn_radiation_monochromator graphite
_diffrn_radiation_source 'sealed tube'
_diffrn_radiation_type MoK\a
_diffrn_radiation_wavelength 0.71073
_diffrn_reflns_av_R_equivalents 0.0506
_diffrn_reflns_av_sigmaI/netI 0.0611
_diffrn_reflns_limit_h_max 17
_diffrn_reflns_limit_h_min -16
_diffrn_reflns_limit_k_max 31
_diffrn_reflns_limit_k_min -29
_diffrn_reflns_limit_l_max 21
_diffrn_reflns_limit_l_min -21
_diffrn_reflns_number 47878
_diffrn_reflns_theta_full 26.00
_diffrn_reflns_theta_max 26.00
_diffrn_reflns_theta_min 0.80
_exptl_absorpt_coefficient_mu 1.105
_exptl_absorpt_correction_T_max 0.7773
_exptl_absorpt_correction_T_min 0.7472
_exptl_absorpt_correction_type multi-scan
_exptl_absorpt_process_details 'SADABS; Bruker, 2004'
_exptl_crystal_colour colorless
_exptl_crystal_density_diffrn 1.391
_exptl_crystal_density_method 'not measured'
_exptl_crystal_description block
_exptl_crystal_F_000 2520
_exptl_crystal_size_max 0.28
_exptl_crystal_size_mid 0.26
_exptl_crystal_size_min 0.24
_refine_diff_density_max 1.891
_refine_diff_density_min -1.637
_refine_diff_density_rms 0.108
_refine_ls_extinction_method none
_refine_ls_goodness_of_fit_ref 1.039
_refine_ls_hydrogen_treatment mixed
_refine_ls_matrix_type full
_refine_ls_number_parameters 645
_refine_ls_number_reflns 11899
_refine_ls_number_restraints 0
_refine_ls_restrained_S_all 1.039
_refine_ls_R_factor_all 0.0568
_refine_ls_R_factor_gt 0.0437
_refine_ls_shift/su_max 0.000
_refine_ls_shift/su_mean 0.000
_refine_ls_structure_factor_coef Fsqd
_refine_ls_weighting_details 'calc w=1/[\s^2^(Fo^2^)+(0.0500P)^2^+1.4400P] where P=(Fo^2^+2Fc^2^)/3'
_refine_ls_weighting_scheme calc
_refine_ls_wR_factor_gt 0.1035
_refine_ls_wR_factor_ref 0.1058
_reflns_number_gt 8651
_reflns_number_total 11899
_reflns_threshold_expression >2sigma(I)
_cod_data_source_file c6ra10144e2.cif
_cod_data_source_block 5
_cod_depositor_comments
;
The following automatic conversions were performed:

'_symmetry_cell_setting' value 'Monoclinic' changed to 'monoclinic'
according to
/usr/data/users/saulius/crontab/automatic-downloads/rss-feeds/RSC/lib/dictionaries/cif_core.dic
dictionary named 'cif_core.dic' version 2.4.2 from 2011-04-26.

Automatic conversion script
Id: cif_fix_values 4268 2015-11-12 08:31:59Z antanas 
;
_cod_original_cell_volume 6044.0(17)
_cod_original_sg_symbol_Hall '-P 2yac '
_cod_original_sg_symbol_H-M 'P2/n  '
_cod_database_code 7225432

loop_
_symmetry_equiv_pos_as_xyz
'x, y, z'
'-x+1/2, y, -z+1/2'
'-x, -y, -z'
'x-1/2, -y, z-1/2'

loop_
_atom_site_label
_atom_site_type_symbol
_atom_site_fract_x
_atom_site_fract_y
_atom_site_fract_z
_atom_site_U_iso_or_equiv
_atom_site_adp_type
_atom_site_occupancy
_atom_site_symmetry_multiplicity
_atom_site_calc_flag
_atom_site_refinement_flags
C1 C 0.2800(3) 0.85236(16) -0.0399(2) 0.0447(8) Uani 1 1 d .
H1 H 0.2167 0.8384 -0.0672 0.054 Uiso 1 1 calc R
C2 C 0.2606(3) 0.90611(16) -0.0059(2) 0.0454(8) Uani 1 1 d .
C3 C 0.1780(3) 0.93331(16) -0.0419(3) 0.0471(8) Uani 1 1 d .
H3 H 0.1367 0.9194 -0.0865 0.056 Uiso 1 1 calc R
C4 C 0.1565(3) 0.98154(17) -0.0117(2) 0.0475(9) Uani 1 1 d .
H4 H 0.1007 0.9997 -0.0360 0.057 Uiso 1 1 calc R
C5 C 0.2181(3) 1.00225(17) 0.0543(3) 0.0463(8) Uani 1 1 d .
C6 C 0.3017(3) 0.97507(17) 0.0899(2) 0.0465(8) Uani 1 1 d .
H6 H 0.3436 0.9890 0.1342 0.056 Uiso 1 1 calc R
C7 C 0.3230(3) 0.92705(17) 0.0594(2) 0.0465(8) Uani 1 1 d .
H7 H 0.3792 0.9090 0.0831 0.056 Uiso 1 1 calc R
C8 C 0.1944(3) 1.05402(17) 0.0866(2) 0.0463(8) Uani 1 1 d .
C9 C 0.3225(3) 0.81310(16) 0.0252(2) 0.0449(8) Uani 1 1 d .
C10 C 0.2552(3) 0.79395(15) 0.0683(2) 0.0440(8) Uani 1 1 d .
H10 H 0.1902 0.8040 0.0540 0.053 Uiso 1 1 calc R
C11 C 0.2852(3) 0.76063(17) 0.1310(3) 0.0464(8) Uani 1 1 d .
H11 H 0.2411 0.7485 0.1600 0.056 Uiso 1 1 calc R
C12 C 0.3870(3) 0.74439(16) 0.1517(3) 0.0448(8) Uani 1 1 d .
C13 C 0.4491(3) 0.76308(16) 0.1025(3) 0.0452(8) Uani 1 1 d .
H13 H 0.5139 0.7524 0.1126 0.054 Uiso 1 1 calc R
C14 C 0.4147(3) 0.79679(16) 0.0400(3) 0.0467(8) Uani 1 1 d .
H14 H 0.4562 0.8081 0.0082 0.056 Uiso 1 1 calc R
C15 C 0.4226(3) 0.71121(16) 0.2227(3) 0.0438(8) Uani 1 1 d .
C16 C 0.3429(3) 0.85657(16) -0.1017(3) 0.0447(8) Uani 1 1 d .
C17 C 0.3398(3) 0.81858(17) -0.1559(3) 0.0484(9) Uani 1 1 d .
H17 H 0.2989 0.7903 -0.1529 0.058 Uiso 1 1 calc R
C18 C 0.3897(3) 0.81709(17) -0.2146(3) 0.0479(9) Uani 1 1 d .
H18 H 0.3808 0.7892 -0.2502 0.058 Uiso 1 1 calc R
C19 C 0.4511(3) 0.85526(17) -0.2214(2) 0.0471(9) Uani 1 1 d .
C20 C 0.4699(3) 0.89405(18) -0.1610(3) 0.0507(9) Uani 1 1 d .
H20 H 0.5189 0.9188 -0.1599 0.061 Uiso 1 1 calc R
C21 C 0.4126(3) 0.89468(17) -0.1017(3) 0.0486(9) Uani 1 1 d .
H21 H 0.4224 0.9208 -0.0632 0.058 Uiso 1 1 calc R
C22 C 0.5058(3) 0.85685(17) -0.2872(3) 0.0487(9) Uani 1 1 d .
C23 C 0.0889(3) 0.64740(15) 0.6768(3) 0.0445(8) Uani 1 1 d .
H23 H 0.1297 0.6612 0.7258 0.053 Uiso 1 1 calc R
C24 C 0.1517(3) 0.64542(16) 0.6153(3) 0.0450(8) Uani 1 1 d .
C25 C 0.1428(3) 0.60990(17) 0.5513(3) 0.0464(8) Uani 1 1 d .
H25 H 0.0956 0.5838 0.5473 0.056 Uiso 1 1 calc R
C26 C 0.1959(3) 0.61051(16) 0.4964(2) 0.0458(8) Uani 1 1 d .
H26 H 0.1842 0.5871 0.4541 0.055 Uiso 1 1 calc R
C27 C 0.2717(3) 0.64881(16) 0.5052(2) 0.0455(8) Uani 1 1 d .
C28 C 0.2888(3) 0.68278(16) 0.5700(3) 0.0460(8) Uani 1 1 d .
H28 H 0.3405 0.7064 0.5780 0.055 Uiso 1 1 calc R
C29 C 0.2267(3) 0.68028(16) 0.6219(2) 0.0447(8) Uani 1 1 d .
H29 H 0.2367 0.7038 0.6640 0.054 Uiso 1 1 calc R
C30 C 0.3360(3) 0.65018(17) 0.4467(3) 0.0461(8) Uani 1 1 d .
C31 C 0.0536(3) 0.59299(16) 0.6956(3) 0.0446(8) Uani 1 1 d .
C32 C -0.0341(3) 0.57188(16) 0.6511(2) 0.0458(8) Uani 1 1 d .
H32 H -0.0693 0.5895 0.6070 0.055 Uiso 1 1 calc R
C33 C -0.0668(3) 0.52408(18) 0.6748(3) 0.0482(9) Uani 1 1 d .
H33 H -0.1269 0.5114 0.6481 0.058 Uiso 1 1 calc R
C34 C -0.0155(3) 0.49584(17) 0.7340(3) 0.0470(9) Uani 1 1 d .
C35 C 0.0695(3) 0.51528(16) 0.7777(3) 0.0465(8) Uani 1 1 d .
H35 H 0.1059 0.4950 0.8181 0.056 Uiso 1 1 calc R
C36 C 0.1033(3) 0.56592(16) 0.7625(3) 0.0463(8) Uani 1 1 d .
H36 H 0.1572 0.5807 0.7962 0.056 Uiso 1 1 calc R
C37 C -0.0494(3) 0.44305(17) 0.7590(3) 0.0464(8) Uani 1 1 d .
C38 C 0.0035(3) 0.68595(16) 0.6512(3) 0.0458(8) Uani 1 1 d .
C39 C -0.0328(3) 0.70103(16) 0.5777(2) 0.0453(8) Uani 1 1 d .
H39 H -0.0053 0.6887 0.5368 0.054 Uiso 1 1 calc R
C40 C -0.1100(3) 0.73444(17) 0.5615(2) 0.0468(8) Uani 1 1 d .
H40 H -0.1347 0.7458 0.5099 0.056 Uiso 1 1 calc R
C41 C -0.1518(3) 0.75152(16) 0.6239(3) 0.0461(8) Uani 1 1 d .
C42 C -0.1177(3) 0.73680(16) 0.7011(2) 0.0457(8) Uani 1 1 d .
H42 H -0.1462 0.7495 0.7412 0.055 Uiso 1 1 calc R
C43 C -0.0366(3) 0.70118(16) 0.7182(2) 0.0461(8) Uani 1 1 d .
H43 H -0.0116 0.6887 0.7690 0.055 Uiso 1 1 calc R
C44 C -0.2394(3) 0.78689(16) 0.6044(3) 0.0453(8) Uani 1 1 d .
C45 C 0.6197(4) 0.6254(2) 0.5233(3) 0.0589(11) Uani 1 1 d .
H45 H 0.6454 0.6588 0.5201 0.071 Uiso 1 1 calc R
C46 C 0.7346(4) 0.6206(2) 0.6478(3) 0.0644(12) Uani 1 1 d .
H46A H 0.7820 0.6338 0.6201 0.097 Uiso 1 1 calc R
H46B H 0.7647 0.5953 0.6865 0.097 Uiso 1 1 calc R
H46C H 0.7095 0.6491 0.6738 0.097 Uiso 1 1 calc R
C47 C 0.6088(4) 0.5446(2) 0.5908(3) 0.0611(12) Uani 1 1 d .
H47A H 0.5475 0.5435 0.5535 0.092 Uiso 1 1 calc R
H47B H 0.5987 0.5378 0.6430 0.092 Uiso 1 1 calc R
H47C H 0.6515 0.5184 0.5771 0.092 Uiso 1 1 calc R
C48 C -0.5290(3) 0.88826(18) 0.4158(3) 0.0485(9) Uani 1 1 d .
H48 H -0.5135 0.9186 0.4457 0.058 Uiso 1 1 calc R
C49 C -0.5923(4) 0.84087(19) 0.2951(3) 0.0545(10) Uani 1 1 d .
H49D H -0.5857 0.8134 0.3339 0.082 Uiso 1 1 calc R
H49E H -0.5478 0.8348 0.2610 0.082 Uiso 1 1 calc R
H49F H -0.6578 0.8413 0.2643 0.082 Uiso 1 1 calc R
C50 C -0.5880(4) 0.94673(19) 0.3047(3) 0.0548(10) Uani 1 1 d .
H50A H -0.6371 0.9629 0.3276 0.082 Uiso 1 1 calc R
H50B H -0.6096 0.9457 0.2481 0.082 Uiso 1 1 calc R
H50C H -0.5288 0.9667 0.3183 0.082 Uiso 1 1 calc R
Cd1 Cd 0.2500 1.124091(16) 0.2500 0.04292(9) Uani 1 2 d S
Cd2 Cd 0.48989(2) 0.657856(12) 0.362889(17) 0.04410(7) Uani 1 1 d .
Cd3 Cd -0.2500 0.374828(17) 0.7500 0.04694(10) Uani 1 2 d S
Cd4 Cd -0.42195(2) 0.839042(12) 0.572486(17) 0.04325(7) Uani 1 1 d .
N1 N 0.6512(4) 0.5946(2) 0.5889(3) 0.0649(11) Uani 1 1 d .
N2 N -0.5698(3) 0.89219(16) 0.3358(2) 0.0519(8) Uani 1 1 d .
O1 O 0.2522(2) 1.06799(12) 0.15014(18) 0.0474(6) Uani 1 1 d .
O2 O 0.1238(2) 1.07893(12) 0.05154(18) 0.0481(6) Uani 1 1 d .
O3 O 0.3631(2) 0.69260(12) 0.26275(18) 0.0464(6) Uani 1 1 d .
O4 O 0.5122(2) 0.70141(12) 0.24459(19) 0.0495(6) Uani 1 1 d .
O5 O 0.5835(2) 0.88098(13) -0.27623(19) 0.0521(7) Uani 1 1 d .
O6 O 0.4725(2) 0.83212(12) -0.34915(18) 0.0492(6) Uani 1 1 d .
O7 O 0.4090(2) 0.68098(12) 0.45725(18) 0.0463(6) Uani 1 1 d .
O8 O 0.3161(2) 0.62072(12) 0.38638(18) 0.0476(6) Uani 1 1 d .
O9 O 0.0079(3) 0.41749(12) 0.8107(2) 0.0513(7) Uani 1 1 d .
O10 O -0.1371(2) 0.43287(12) 0.72820(19) 0.0499(7) Uani 1 1 d .
O11 O -0.2642(3) 0.81755(14) 0.6539(2) 0.0542(8) Uani 1 1 d .
O12 O -0.3019(3) 0.78539(14) 0.5403(2) 0.0581(8) Uani 1 1 d .
O13 O 0.5559(3) 0.60762(15) 0.4683(2) 0.0607(8) Uani 1 1 d .
O14 O -0.5130(2) 0.84515(13) 0.44789(19) 0.0488(6) Uani 1 1 d .
O1W O 0.5692(3) 0.73606(15) 0.4041(2) 0.0625(8) Uani 1 1 d .
H1X H 0.5233 0.7499 0.4327 0.075 Uiso 1 1 d R
H1Y H 0.5719 0.7589 0.3606 0.075 Uiso 1 1 d R
O2W O -0.4626(2) 0.74979(11) 0.55851(16) 0.0433(6) Uani 1 1 d .
H2X H -0.5035 0.7425 0.5867 0.052 Uiso 1 1 d R
H2Y H -0.4067 0.7358 0.5731 0.052 Uiso 1 1 d R

loop_
_atom_site_aniso_label
_atom_site_aniso_U_11
_atom_site_aniso_U_22
_atom_site_aniso_U_33
_atom_site_aniso_U_23
_atom_site_aniso_U_13
_atom_site_aniso_U_12
C1 0.048(2) 0.0424(19) 0.0441(19) 0.0074(15) 0.0104(16) 0.0075(15)
C2 0.050(2) 0.0434(19) 0.0442(19) 0.0083(15) 0.0139(17) 0.0099(16)
C3 0.048(2) 0.045(2) 0.048(2) 0.0073(16) 0.0108(17) 0.0061(16)
C4 0.050(2) 0.047(2) 0.0448(19) 0.0105(16) 0.0080(16) 0.0131(17)
C5 0.047(2) 0.047(2) 0.0455(19) 0.0090(16) 0.0116(16) 0.0096(17)
C6 0.047(2) 0.047(2) 0.0451(19) 0.0077(16) 0.0082(16) 0.0083(16)
C7 0.047(2) 0.048(2) 0.0442(19) 0.0077(16) 0.0084(16) 0.0110(16)
C8 0.051(2) 0.0439(19) 0.0448(19) 0.0078(15) 0.0112(16) 0.0079(16)
C9 0.046(2) 0.0447(19) 0.0444(19) 0.0093(16) 0.0112(16) 0.0110(16)
C10 0.0421(19) 0.0432(18) 0.048(2) 0.0085(15) 0.0125(16) 0.0089(15)
C11 0.046(2) 0.0463(19) 0.049(2) 0.0067(16) 0.0138(16) 0.0082(16)
C12 0.046(2) 0.0447(18) 0.046(2) 0.0111(16) 0.0136(17) 0.0104(16)
C13 0.041(2) 0.0467(18) 0.049(2) 0.0104(16) 0.0140(16) 0.0087(15)
C14 0.048(2) 0.0470(19) 0.048(2) 0.0096(16) 0.0153(17) 0.0101(16)
C15 0.042(2) 0.0448(18) 0.0459(19) 0.0126(15) 0.0126(16) 0.0056(15)
C16 0.047(2) 0.0427(18) 0.0464(19) 0.0088(15) 0.0140(16) 0.0090(15)
C17 0.054(2) 0.0463(19) 0.046(2) 0.0059(16) 0.0148(18) 0.0049(17)
C18 0.049(2) 0.049(2) 0.049(2) 0.0073(16) 0.0182(17) 0.0095(17)
C19 0.049(2) 0.049(2) 0.0441(19) 0.0097(15) 0.0119(17) 0.0126(16)
C20 0.049(2) 0.052(2) 0.053(2) 0.0121(17) 0.0162(18) 0.0088(18)
C21 0.050(2) 0.049(2) 0.048(2) 0.0060(16) 0.0134(17) 0.0045(17)
C22 0.045(2) 0.0486(19) 0.053(2) 0.0129(16) 0.0130(17) 0.0121(16)
C23 0.043(2) 0.0411(19) 0.049(2) 0.0094(15) 0.0101(16) 0.0063(15)
C24 0.046(2) 0.0423(18) 0.048(2) 0.0104(15) 0.0130(16) 0.0075(15)
C25 0.047(2) 0.0461(19) 0.048(2) 0.0088(15) 0.0143(16) 0.0058(15)
C26 0.047(2) 0.0466(19) 0.0444(19) 0.0088(15) 0.0114(16) 0.0082(16)
C27 0.046(2) 0.0464(19) 0.046(2) 0.0115(15) 0.0140(16) 0.0110(16)
C28 0.046(2) 0.0434(18) 0.049(2) 0.0082(15) 0.0114(17) 0.0070(15)
C29 0.045(2) 0.0435(18) 0.0461(19) 0.0079(14) 0.0106(16) 0.0077(15)
C30 0.045(2) 0.047(2) 0.0464(19) 0.0083(15) 0.0118(16) 0.0053(15)
C31 0.047(2) 0.0419(18) 0.047(2) 0.0090(15) 0.0148(17) 0.0076(16)
C32 0.048(2) 0.0437(19) 0.0461(19) 0.0103(15) 0.0115(16) 0.0113(16)
C33 0.045(2) 0.050(2) 0.050(2) 0.0108(17) 0.0120(17) 0.0065(17)
C34 0.047(2) 0.0441(19) 0.052(2) 0.0114(16) 0.0161(17) 0.0066(16)
C35 0.048(2) 0.0430(19) 0.049(2) 0.0140(16) 0.0121(16) 0.0115(16)
C36 0.045(2) 0.0428(19) 0.050(2) 0.0083(16) 0.0087(16) 0.0049(16)
C37 0.046(2) 0.047(2) 0.0475(19) 0.0077(16) 0.0138(16) 0.0092(16)
C38 0.046(2) 0.0455(19) 0.047(2) 0.0088(15) 0.0128(16) 0.0081(16)
C39 0.045(2) 0.0461(19) 0.046(2) 0.0099(15) 0.0116(16) 0.0117(16)
C40 0.046(2) 0.050(2) 0.0441(19) 0.0102(16) 0.0105(16) 0.0100(17)
C41 0.047(2) 0.0437(18) 0.048(2) 0.0082(15) 0.0123(17) 0.0111(17)
C42 0.047(2) 0.0472(19) 0.044(2) 0.0088(15) 0.0123(16) 0.0080(17)
C43 0.044(2) 0.0480(19) 0.047(2) 0.0104(16) 0.0120(16) 0.0100(17)
C44 0.045(2) 0.0462(18) 0.0447(19) 0.0022(15) 0.0097(16) 0.0063(16)
C45 0.053(3) 0.060(3) 0.061(3) 0.004(2) 0.008(2) 0.009(2)
C46 0.067(3) 0.060(3) 0.067(3) 0.014(2) 0.014(2) 0.019(2)
C47 0.060(3) 0.074(3) 0.049(2) 0.015(2) 0.0104(19) 0.018(2)
C48 0.048(2) 0.051(2) 0.047(2) 0.0057(17) 0.0110(17) 0.0093(17)
C49 0.056(2) 0.057(2) 0.050(2) 0.0085(19) 0.0120(18) 0.012(2)
C50 0.055(2) 0.060(3) 0.051(2) 0.0046(19) 0.0139(18) 0.014(2)
Cd1 0.0439(2) 0.04314(18) 0.04252(18) 0.000 0.01094(15) 0.000
Cd2 0.04421(15) 0.04455(14) 0.04435(14) 0.00790(11) 0.01129(11) 0.00980(11)
Cd3 0.0472(2) 0.0465(2) 0.0481(2) 0.000 0.01241(16) 0.000
Cd4 0.04342(15) 0.04401(14) 0.04303(13) 0.00769(10) 0.01083(11) 0.00922(11)
N1 0.057(2) 0.074(3) 0.067(3) 0.019(2) 0.019(2) 0.019(2)
N2 0.052(2) 0.057(2) 0.0475(19) 0.0143(16) 0.0130(16) 0.0113(16)
O1 0.0476(16) 0.0464(14) 0.0472(15) 0.0069(11) 0.0079(12) 0.0106(12)
O2 0.0494(16) 0.0492(15) 0.0451(14) 0.0061(12) 0.0085(12) 0.0107(13)
O3 0.0460(15) 0.0463(14) 0.0487(15) 0.0124(12) 0.0139(12) 0.0074(12)
O4 0.0463(16) 0.0512(15) 0.0510(15) 0.0111(12) 0.0106(12) 0.0082(12)
O5 0.0493(17) 0.0549(16) 0.0531(16) 0.0131(13) 0.0136(13) 0.0105(13)
O6 0.0517(16) 0.0525(16) 0.0449(15) 0.0087(12) 0.0138(12) 0.0119(13)
O7 0.0438(15) 0.0472(14) 0.0485(14) 0.0069(11) 0.0114(12) 0.0066(11)
O8 0.0489(16) 0.0484(14) 0.0466(15) 0.0090(12) 0.0125(12) 0.0073(12)
O9 0.0537(18) 0.0487(15) 0.0536(17) 0.0124(13) 0.0160(14) 0.0076(13)
O10 0.0531(17) 0.0442(14) 0.0531(16) 0.0097(12) 0.0132(13) 0.0066(12)
O11 0.0541(18) 0.0585(17) 0.0490(16) 0.0071(13) 0.0085(13) 0.0228(14)
O12 0.062(2) 0.0623(18) 0.0478(16) 0.0033(14) 0.0065(15) 0.0243(16)
O13 0.059(2) 0.065(2) 0.0596(19) 0.0094(16) 0.0169(16) 0.0155(16)
O14 0.0481(16) 0.0501(15) 0.0485(15) 0.0088(12) 0.0110(12) 0.0077(12)
O1W 0.068(2) 0.063(2) 0.0562(19) 0.0101(15) 0.0135(16) 0.0041(17)
O2W 0.0440(14) 0.0421(13) 0.0438(13) 0.0093(10) 0.0095(11) 0.0100(11)

loop_
_atom_type_symbol
_atom_type_description
_atom_type_scat_dispersion_real
_atom_type_scat_dispersion_imag
_atom_type_scat_source
C C 0.0033 0.0016 'International Tables Vol C Tables 4.2.6.8 and 6.1.1.4'
H H 0.0000 0.0000 'International Tables Vol C Tables 4.2.6.8 and 6.1.1.4'
N N 0.0061 0.0033 'International Tables Vol C Tables 4.2.6.8 and 6.1.1.4'
O O 0.0106 0.0060 'International Tables Vol C Tables 4.2.6.8 and 6.1.1.4'
Cd Cd -0.8075 1.2024 'International Tables Vol C Tables 4.2.6.8 and 6.1.1.4'

loop_
_geom_angle_atom_site_label_1
_geom_angle_atom_site_label_2
_geom_angle_atom_site_label_3
_geom_angle
_geom_angle_site_symmetry_1
_geom_angle_site_symmetry_3
C9 C1 C16 111.5(3) . .
C9 C1 C2 112.0(3) . .
C16 C1 C2 112.4(3) . .
C9 C1 H1 106.8 . .
C16 C1 H1 106.8 . .
C2 C1 H1 106.8 . .
C7 C2 C3 120.1(4) . .
C7 C2 C1 121.6(4) . .
C3 C2 C1 118.3(4) . .
C2 C3 C4 120.1(4) . .
C2 C3 H3 119.9 . .
C4 C3 H3 119.9 . .
C5 C4 C3 119.9(4) . .
C5 C4 H4 120.1 . .
C3 C4 H4 120.1 . .
C4 C5 C6 119.8(4) . .
C4 C5 C8 119.6(4) . .
C6 C5 C8 120.6(4) . .
C5 C6 C7 120.0(4) . .
C5 C6 H6 120.0 . .
C7 C6 H6 120.0 . .
C2 C7 C6 120.0(4) . .
C2 C7 H7 120.0 . .
C6 C7 H7 120.0 . .
O2 C8 O1 125.7(4) . .
O2 C8 C5 119.6(4) . .
O1 C8 C5 114.7(4) . .
C14 C9 C10 121.7(4) . .
C14 C9 C1 123.8(4) . .
C10 C9 C1 114.5(4) . .
C11 C10 C9 120.3(4) . .
C11 C10 H10 119.8 . .
C9 C10 H10 119.8 . .
C10 C11 C12 119.3(4) . .
C10 C11 H11 120.4 . .
C12 C11 H11 120.4 . .
C13 C12 C11 116.9(4) . .
C13 C12 C15 122.8(4) . .
C11 C12 C15 120.2(4) . .
C14 C13 C12 121.1(4) . .
C14 C13 H13 119.4 . .
C12 C13 H13 119.4 . .
C9 C14 C13 120.5(4) . .
C9 C14 H14 119.8 . .
C13 C14 H14 119.8 . .
O4 C15 O3 119.3(4) . .
O4 C15 C12 120.0(4) . .
O3 C15 C12 120.8(4) . .
C17 C16 C21 115.1(4) . .
C17 C16 C1 120.1(4) . .
C21 C16 C1 124.5(4) . .
C16 C17 C18 126.9(5) . .
C16 C17 H17 116.6 . .
C18 C17 H17 116.6 . .
C19 C18 C17 120.0(4) . .
C19 C18 H18 120.0 . .
C17 C18 H18 120.0 . .
C18 C19 C20 117.9(4) . .
C18 C19 C22 122.4(4) . .
C20 C19 C22 119.6(4) . .
C19 C20 C21 119.3(4) . .
C19 C20 H20 120.3 . .
C21 C20 H20 120.3 . .
C16 C21 C20 120.0(4) . .
C16 C21 H21 120.0 . .
C20 C21 H21 120.0 . .
O5 C22 O6 122.8(4) . .
O5 C22 C19 118.5(4) . .
O6 C22 C19 118.6(4) . .
C24 C23 C31 112.4(3) . .
C24 C23 C38 110.7(3) . .
C31 C23 C38 111.7(3) . .
C24 C23 H23 107.3 . .
C31 C23 H23 107.3 . .
C38 C23 H23 107.3 . .
C29 C24 C25 114.8(4) . .
C29 C24 C23 118.3(4) . .
C25 C24 C23 127.0(4) . .
C26 C25 C24 125.7(4) . .
C26 C25 H25 117.2 . .
C24 C25 H25 117.2 . .
C25 C26 C27 116.9(4) . .
C25 C26 H26 121.6 . .
C27 C26 H26 121.6 . .
C28 C27 C26 120.4(4) . .
C28 C27 C30 120.2(4) . .
C26 C27 C30 119.3(4) . .
C29 C28 C27 117.9(4) . .
C29 C28 H28 121.0 . .
C27 C28 H28 121.0 . .
C24 C29 C28 124.1(4) . .
C24 C29 H29 117.9 . .
C28 C29 H29 117.9 . .
O8 C30 O7 120.9(4) . .
O8 C30 C27 119.0(4) . .
O7 C30 C27 120.2(4) . .
C36 C31 C32 119.1(4) . .
C36 C31 C23 119.6(4) . .
C32 C31 C23 120.9(4) . .
C33 C32 C31 118.4(4) . .
C33 C32 H32 120.8 . .
C31 C32 H32 120.8 . .
C34 C33 C32 122.8(4) . .
C34 C33 H33 118.6 . .
C32 C33 H33 118.6 . .
C33 C34 C35 119.7(4) . .
C33 C34 C37 123.2(4) . .
C35 C34 C37 117.0(4) . .
C34 C35 C36 121.1(4) . .
C34 C35 H35 119.4 . .
C36 C35 H35 119.4 . .
C31 C36 C35 118.2(4) . .
C31 C36 H36 120.9 . .
C35 C36 H36 120.9 . .
O9 C37 O10 128.1(4) . .
O9 C37 C34 118.1(4) . .
O10 C37 C34 113.5(4) . .
C39 C38 C43 123.8(4) . .
C39 C38 C23 125.3(4) . .
C43 C38 C23 110.8(4) . .
C38 C39 C40 120.5(4) . .
C38 C39 H39 119.8 . .
C40 C39 H39 119.8 . .
C39 C40 C41 118.8(4) . .
C39 C40 H40 120.6 . .
C41 C40 H40 120.6 . .
C42 C41 C40 123.2(4) . .
C42 C41 C44 118.7(4) . .
C40 C41 C44 118.1(4) . .
C41 C42 C43 118.0(4) . .
C41 C42 H42 121.0 . .
C43 C42 H42 121.0 . .
C42 C43 C38 115.7(4) . .
C42 C43 H43 122.2 . .
C38 C43 H43 122.2 . .
O12 C44 O11 112.0(4) . .
O12 C44 C41 124.1(4) . .
O11 C44 C41 123.5(4) . .
O13 C45 N1 118.4(5) . .
O13 C45 H45 120.8 . .
N1 C45 H45 120.8 . .
N1 C46 H46A 109.5 . .
N1 C46 H46B 109.5 . .
H46A C46 H46B 109.5 . .
N1 C46 H46C 109.5 . .
H46A C46 H46C 109.5 . .
H46B C46 H46C 109.5 . .
N1 C47 H47A 109.5 . .
N1 C47 H47B 109.5 . .
H47A C47 H47B 109.5 . .
N1 C47 H47C 109.5 . .
H47A C47 H47C 109.5 . .
H47B C47 H47C 109.5 . .
O14 C48 N2 120.9(4) . .
O14 C48 H48 119.6 . .
N2 C48 H48 119.6 . .
N2 C49 H49D 109.5 . .
N2 C49 H49E 109.5 . .
H49D C49 H49E 109.5 . .
N2 C49 H49F 109.5 . .
H49D C49 H49F 109.5 . .
H49E C49 H49F 109.5 . .
N2 C50 H50A 109.5 . .
N2 C50 H50B 109.5 . .
H50A C50 H50B 109.5 . .
N2 C50 H50C 109.5 . .
H50A C50 H50C 109.5 . .
H50B C50 H50C 109.5 . .
O11 Cd1 O11 95.33(17) 3_576 4_675
O11 Cd1 O1 173.43(13) 3_576 .
O11 Cd1 O1 82.14(11) 4_675 .
O11 Cd1 O1 82.14(11) 3_576 2
O11 Cd1 O1 173.43(13) 4_675 2
O1 Cd1 O1 101.01(15) . 2
O11 Cd1 O5 96.35(12) 3_576 4_576
O11 Cd1 O5 88.01(13) 4_675 4_576
O1 Cd1 O5 89.64(11) . 4_576
O1 Cd1 O5 86.25(12) 2 4_576
O11 Cd1 O5 88.01(13) 3_576 3_675
O11 Cd1 O5 96.35(12) 4_675 3_675
O1 Cd1 O5 86.25(12) . 3_675
O1 Cd1 O5 89.64(11) 2 3_675
O5 Cd1 O5 173.53(17) 4_576 3_675
O9 Cd2 O13 76.66(14) 4_665 .
O9 Cd2 O7 131.05(12) 4_665 .
O13 Cd2 O7 75.38(12) . .
O9 Cd2 O1W 143.14(14) 4_665 .
O13 Cd2 O1W 98.69(14) . .
O7 Cd2 O1W 80.63(13) . .
O9 Cd2 O3 99.40(12) 4_665 .
O13 Cd2 O3 156.15(13) . .
O7 Cd2 O3 90.81(11) . .
O1W Cd2 O3 98.09(12) . .
O9 Cd2 O4 90.32(12) 4_665 .
O13 Cd2 O4 147.35(12) . .
O7 Cd2 O4 132.22(10) . .
O1W Cd2 O4 73.97(12) . .
O3 Cd2 O4 54.73(11) . .
O10 Cd3 O10 98.27(16) . 2_456
O10 Cd3 O3 163.91(11) . 3_566
O10 Cd3 O3 90.49(11) 2_456 3_566
O10 Cd3 O3 90.49(11) . 4_566
O10 Cd3 O3 163.91(11) 2_456 4_566
O3 Cd3 O3 84.40(15) 3_566 4_566
O10 Cd3 O8 89.72(11) . 4_566
O10 Cd3 O8 86.65(11) 2_456 4_566
O3 Cd3 O8 104.31(10) 3_566 4_566
O3 Cd3 O8 79.89(11) 4_566 4_566
O10 Cd3 O8 86.65(11) . 3_566
O10 Cd3 O8 89.72(11) 2_456 3_566
O3 Cd3 O8 79.89(11) 3_566 3_566
O3 Cd3 O8 104.31(10) 4_566 3_566
O8 Cd3 O8 174.46(15) 4_566 3_566
O6 Cd4 O2 115.20(12) 1_456 4_576
O6 Cd4 O14 105.72(12) 1_456 .
O2 Cd4 O14 84.57(12) 4_576 .
O6 Cd4 O12 135.43(12) 1_456 .
O2 Cd4 O12 105.10(13) 4_576 .
O14 Cd4 O12 95.94(12) . .
O6 Cd4 O2W 78.81(11) 1_456 .
O2 Cd4 O2W 163.90(11) 4_576 .
O14 Cd4 O2W 83.85(11) . .
O12 Cd4 O2W 65.14(12) . .
O6 Cd4 O11 106.02(12) 1_456 .
O2 Cd4 O11 92.63(12) 4_576 .
O14 Cd4 O11 146.06(11) . .
O12 Cd4 O11 52.13(12) . .
O2W Cd4 O11 90.76(11) . .
C45 N1 C47 118.2(5) . .
C45 N1 C46 111.6(5) . .
C47 N1 C46 130.1(4) . .
C48 N2 C49 114.2(4) . .
C48 N2 C50 115.5(4) . .
C49 N2 C50 130.3(4) . .
C8 O1 Cd1 137.1(3) . .
C8 O2 Cd4 129.4(3) . 4_675
C15 O3 Cd3 137.2(3) . 3_566
C15 O3 Cd2 93.3(2) . .
Cd3 O3 Cd2 100.70(11) 3_566 .
C15 O4 Cd2 92.4(2) . .
C22 O5 Cd1 146.8(3) . 3_675
C22 O6 Cd4 108.0(3) . 1_654
C30 O7 Cd2 104.5(3) . .
C30 O8 Cd3 140.3(3) . 3_566
C37 O9 Cd2 130.3(3) . 4_566
C37 O10 Cd3 136.3(3) . .
C44 O11 Cd1 159.1(3) . 3_576
C44 O11 Cd4 95.6(3) . .
Cd1 O11 Cd4 102.08(12) 3_576 .
C44 O12 Cd4 100.1(3) . .
C45 O13 Cd2 121.0(4) . .
C48 O14 Cd4 120.2(3) . .
Cd2 O1W H1X 98.1 . .
Cd2 O1W H1Y 112.1 . .
H1X O1W H1Y 108.9 . .
Cd4 O2W H2X 109.4 . .
Cd4 O2W H2Y 100.7 . .
H2X O2W H2Y 115.7 . .

loop_
_geom_bond_atom_site_label_1
_geom_bond_atom_site_label_2
_geom_bond_distance
_geom_bond_site_symmetry_2
C1 C9 1.527(5) .
C1 C16 1.530(5) .
C1 C2 1.537(5) .
C1 H1 0.9800 .
C2 C7 1.379(6) .
C2 C3 1.380(6) .
C3 C4 1.393(6) .
C3 H3 0.9300 .
C4 C5 1.381(6) .
C4 H4 0.9300 .
C5 C6 1.389(5) .
C5 C8 1.497(6) .
C6 C7 1.389(6) .
C6 H6 0.9300 .
C7 H7 0.9300 .
C8 O2 1.223(5) .
C8 O1 1.269(6) .
C9 C14 1.332(6) .
C9 C10 1.410(5) .
C10 C11 1.370(5) .
C10 H10 0.9300 .
C11 C12 1.458(5) .
C11 H11 0.9300 .
C12 C13 1.425(5) .
C12 C15 1.486(5) .
C13 C14 1.384(5) .
C13 H13 0.9300 .
C14 H14 0.9300 .
C15 O4 1.260(5) .
C15 O3 1.286(5) .
C16 C17 1.342(6) .
C16 C21 1.379(6) .
C17 C18 1.353(6) .
C17 H17 0.9300 .
C18 C19 1.321(6) .
C18 H18 0.9300 .
C19 C20 1.421(6) .
C19 C22 1.504(6) .
C20 C21 1.433(6) .
C20 H20 0.9300 .
C21 H21 0.9300 .
C22 O5 1.232(6) .
C22 O6 1.244(6) .
C23 C24 1.522(5) .
C23 C31 1.530(5) .
C23 C38 1.541(5) .
C23 H23 0.9800 .
C24 C29 1.365(6) .
C24 C25 1.414(6) .
C25 C26 1.328(6) .
C25 H25 0.9300 .
C26 C27 1.428(6) .
C26 H26 0.9300 .
C27 C28 1.395(6) .
C27 C30 1.496(5) .
C28 C29 1.380(6) .
C28 H28 0.9300 .
C29 H29 0.9300 .
C30 O8 1.266(6) .
C30 O7 1.272(6) .
C31 C36 1.398(5) .
C31 C32 1.412(6) .
C32 C33 1.393(6) .
C32 H32 0.9300 .
C33 C34 1.329(6) .
C33 H33 0.9300 .
C34 C35 1.362(6) .
C34 C37 1.519(5) .
C35 C36 1.418(5) .
C35 H35 0.9300 .
C36 H36 0.9300 .
C37 O9 1.250(5) .
C37 O10 1.260(6) .
C38 C39 1.320(6) .
C38 C43 1.445(5) .
C39 C40 1.360(5) .
C39 H39 0.9300 .
C40 C41 1.404(6) .
C40 H40 0.9300 .
C41 C42 1.370(6) .
C41 C44 1.504(5) .
C42 C43 1.437(5) .
C42 H42 0.9300 .
C43 H43 0.9300 .
C44 O12 1.259(6) .
C44 O11 1.260(5) .
C45 O13 1.245(7) .
C45 N1 1.371(6) .
C45 H45 0.9300 .
C46 N1 1.529(8) .
C46 H46A 0.9600 .
C46 H46B 0.9600 .
C46 H46C 0.9600 .
C47 N1 1.409(7) .
C47 H47A 0.9600 .
C47 H47B 0.9600 .
C47 H47C 0.9600 .
C48 O14 1.229(5) .
C48 N2 1.383(6) .
C48 H48 0.9300 .
C49 N2 1.485(6) .
C49 H49D 0.9600 .
C49 H49E 0.9600 .
C49 H49F 0.9600 .
C50 N2 1.491(5) .
C50 H50A 0.9600 .
C50 H50B 0.9600 .
C50 H50C 0.9600 .
Cd1 O11 2.207(4) 3_576
Cd1 O11 2.207(4) 4_675
Cd1 O1 2.246(3) .
Cd1 O1 2.246(3) 2
Cd1 O5 2.290(3) 4_576
Cd1 O5 2.290(3) 3_675
Cd2 O9 2.158(3) 4_665
Cd2 O13 2.257(4) .
Cd2 O7 2.258(3) .
Cd2 O1W 2.319(4) .
Cd2 O3 2.373(3) .
Cd2 O4 2.406(3) .
Cd3 O10 2.259(3) .
Cd3 O10 2.259(3) 2_456
Cd3 O3 2.318(3) 3_566
Cd3 O3 2.318(3) 4_566
Cd3 O8 2.344(3) 4_566
Cd3 O8 2.344(3) 3_566
Cd4 O6 2.220(3) 1_456
Cd4 O2 2.238(3) 4_576
Cd4 O14 2.263(3) .
Cd4 O12 2.330(3) .
Cd4 O2W 2.343(3) .
Cd4 O11 2.420(3) .
O2 Cd4 2.238(3) 4_675
O3 Cd3 2.318(3) 3_566
O5 Cd1 2.290(3) 3_675
O6 Cd4 2.220(3) 1_654
O8 Cd3 2.345(3) 3_566
O9 Cd2 2.158(3) 4_566
O11 Cd1 2.207(4) 3_576
O1W H1X 0.9604 .
O1W H1Y 0.9591 .
O2W H2X 0.8507 .
O2W H2Y 0.8502 .

loop_
_geom_torsion_atom_site_label_1
_geom_torsion_atom_site_label_2
_geom_torsion_atom_site_label_3
_geom_torsion_atom_site_label_4
_geom_torsion
_geom_torsion_site_symmetry_1
_geom_torsion_site_symmetry_4
C9 C1 C2 C7 37.6(6) . .
C16 C1 C2 C7 -88.9(5) . .
C9 C1 C2 C3 -141.8(4) . .
C16 C1 C2 C3 91.7(5) . .
C7 C2 C3 C4 -1.1(7) . .
C1 C2 C3 C4 178.3(4) . .
C2 C3 C4 C5 0.3(7) . .
C3 C4 C5 C6 0.5(7) . .
C3 C4 C5 C8 -179.9(4) . .
C4 C5 C6 C7 -0.4(6) . .
C8 C5 C6 C7 180.0(4) . .
C3 C2 C7 C6 1.2(6) . .
C1 C2 C7 C6 -178.2(4) . .
C5 C6 C7 C2 -0.5(7) . .
C4 C5 C8 O2 -4.3(6) . .
C6 C5 C8 O2 175.4(4) . .
C4 C5 C8 O1 175.7(4) . .
C6 C5 C8 O1 -4.6(6) . .
C16 C1 C9 C14 18.8(6) . .
C2 C1 C9 C14 -108.2(5) . .
C16 C1 C9 C10 -159.8(4) . .
C2 C1 C9 C10 73.3(5) . .
C14 C9 C10 C11 4.9(7) . .
C1 C9 C10 C11 -176.5(4) . .
C9 C10 C11 C12 -1.2(7) . .
C10 C11 C12 C13 -2.3(6) . .
C10 C11 C12 C15 175.9(4) . .
C11 C12 C13 C14 2.5(7) . .
C15 C12 C13 C14 -175.6(4) . .
C10 C9 C14 C13 -4.7(7) . .
C1 C9 C14 C13 176.8(4) . .
C12 C13 C14 C9 0.9(7) . .
C13 C12 C15 O4 4.8(7) . .
C11 C12 C15 O4 -173.3(4) . .
C13 C12 C15 O3 -175.8(4) . .
C11 C12 C15 O3 6.1(6) . .
C9 C1 C16 C17 76.2(5) . .
C2 C1 C16 C17 -157.1(4) . .
C9 C1 C16 C21 -96.5(5) . .
C2 C1 C16 C21 30.2(6) . .
C21 C16 C17 C18 -7.6(7) . .
C1 C16 C17 C18 179.0(4) . .
C16 C17 C18 C19 1.8(7) . .
C17 C18 C19 C20 6.5(6) . .
C17 C18 C19 C22 -177.6(4) . .
C18 C19 C20 C21 -8.5(6) . .
C22 C19 C20 C21 175.4(4) . .
C17 C16 C21 C20 4.8(6) . .
C1 C16 C21 C20 177.9(4) . .
C19 C20 C21 C16 2.7(6) . .
C18 C19 C22 O5 -154.9(4) . .
C20 C19 C22 O5 21.0(6) . .
C18 C19 C22 O6 22.4(6) . .
C20 C19 C22 O6 -161.7(4) . .
C31 C23 C24 C29 -145.5(4) . .
C38 C23 C24 C29 88.8(5) . .
C31 C23 C24 C25 32.8(6) . .
C38 C23 C24 C25 -92.9(5) . .
C29 C24 C25 C26 -4.8(6) . .
C23 C24 C25 C26 176.9(4) . .
C24 C25 C26 C27 3.3(6) . .
C25 C26 C27 C28 1.3(6) . .
C25 C26 C27 C30 177.9(4) . .
C26 C27 C28 C29 -4.0(6) . .
C30 C27 C28 C29 179.4(3) . .
C25 C24 C29 C28 1.7(6) . .
C23 C24 C29 C28 -179.8(4) . .
C27 C28 C29 C24 2.4(6) . .
C28 C27 C30 O8 -176.7(4) . .
C26 C27 C30 O8 6.7(6) . .
C28 C27 C30 O7 2.6(6) . .
C26 C27 C30 O7 -174.0(4) . .
C24 C23 C31 C36 98.0(5) . .
C38 C23 C31 C36 -136.9(4) . .
C24 C23 C31 C32 -88.5(5) . .
C38 C23 C31 C32 36.6(5) . .
C36 C31 C32 C33 -1.3(6) . .
C23 C31 C32 C33 -174.9(4) . .
C31 C32 C33 C34 -4.8(7) . .
C32 C33 C34 C35 4.7(7) . .
C32 C33 C34 C37 -178.5(4) . .
C33 C34 C35 C36 1.7(7) . .
C37 C34 C35 C36 -175.4(4) . .
C32 C31 C36 C35 7.2(6) . .
C23 C31 C36 C35 -179.2(4) . .
C34 C35 C36 C31 -7.6(6) . .
C33 C34 C37 O9 173.8(4) . .
C35 C34 C37 O9 -9.3(6) . .
C33 C34 C37 O10 -11.8(6) . .
C35 C34 C37 O10 165.2(4) . .
C24 C23 C38 C39 22.5(6) . .
C31 C23 C38 C39 -103.6(5) . .
C24 C23 C38 C43 -161.2(4) . .
C31 C23 C38 C43 72.7(5) . .
C43 C38 C39 C40 2.7(7) . .
C23 C38 C39 C40 178.5(4) . .
C38 C39 C40 C41 -1.5(7) . .
C39 C40 C41 C42 1.0(7) . .
C39 C40 C41 C44 -177.8(4) . .
C40 C41 C42 C43 -1.5(7) . .
C44 C41 C42 C43 177.3(4) . .
C41 C42 C43 C38 2.3(6) . .
C39 C38 C43 C42 -3.1(7) . .
C23 C38 C43 C42 -179.4(4) . .
C42 C41 C44 O12 -147.6(5) . .
C40 C41 C44 O12 31.3(7) . .
C42 C41 C44 O11 24.5(7) . .
C40 C41 C44 O11 -156.6(5) . .
O13 C45 N1 C47 -0.7(8) . .
O13 C45 N1 C46 175.8(5) . .
O14 C48 N2 C49 0.7(6) . .
O14 C48 N2 C50 178.4(4) . .
O2 C8 O1 Cd1 19.9(7) . .
C5 C8 O1 Cd1 -160.1(3) . .
O11 Cd1 O1 C8 -63.5(4) 4_675 .
O1 Cd1 O1 C8 110.7(4) 2 .
O5 Cd1 O1 C8 24.6(4) 4_576 .
O5 Cd1 O1 C8 -160.4(4) 3_675 .
O1 C8 O2 Cd4 9.0(7) . 4_675
C5 C8 O2 Cd4 -171.0(3) . 4_675
O4 C15 O3 Cd3 -104.0(5) . 3_566
C12 C15 O3 Cd3 76.6(5) . 3_566
O4 C15 O3 Cd2 5.5(4) . .
C12 C15 O3 Cd2 -173.9(4) . .
O9 Cd2 O3 C15 -86.8(3) 4_665 .
O13 Cd2 O3 C15 -165.0(3) . .
O7 Cd2 O3 C15 141.3(3) . .
O1W Cd2 O3 C15 60.7(3) . .
O4 Cd2 O3 C15 -3.1(2) . .
O9 Cd2 O3 Cd3 52.60(13) 4_665 3_566
O13 Cd2 O3 Cd3 -25.6(4) . 3_566
O7 Cd2 O3 Cd3 -79.32(12) . 3_566
O1W Cd2 O3 Cd3 -159.97(13) . 3_566
O4 Cd2 O3 Cd3 136.27(17) . 3_566
O3 C15 O4 Cd2 -5.5(4) . .
C12 C15 O4 Cd2 173.9(4) . .
O9 Cd2 O4 C15 104.5(3) 4_665 .
O13 Cd2 O4 C15 169.7(3) . .
O7 Cd2 O4 C15 -48.6(3) . .
O1W Cd2 O4 C15 -109.3(3) . .
O3 Cd2 O4 C15 3.2(2) . .
O6 C22 O5 Cd1 -73.3(7) . 3_675
C19 C22 O5 Cd1 103.9(6) . 3_675
O5 C22 O6 Cd4 1.4(5) . 1_654
C19 C22 O6 Cd4 -175.8(3) . 1_654
O8 C30 O7 Cd2 -8.9(4) . .
C27 C30 O7 Cd2 171.9(3) . .
O9 Cd2 O7 C30 -33.5(3) 4_665 .
O13 Cd2 O7 C30 -90.5(3) . .
O1W Cd2 O7 C30 167.8(3) . .
O3 Cd2 O7 C30 69.8(3) . .
O4 Cd2 O7 C30 109.7(3) . .
O7 C30 O8 Cd3 -74.5(6) . 3_566
C27 C30 O8 Cd3 104.8(5) . 3_566
O10 C37 O9 Cd2 6.3(7) . 4_566
C34 C37 O9 Cd2 179.8(3) . 4_566
O9 C37 O10 Cd3 8.9(7) . .
C34 C37 O10 Cd3 -164.9(3) . .
O10 Cd3 O10 C37 120.7(4) 2_456 .
O3 Cd3 O10 C37 -116.9(5) 3_566 .
O3 Cd3 O10 C37 -45.7(4) 4_566 .
O8 Cd3 O10 C37 34.1(4) 4_566 .
O8 Cd3 O10 C37 -150.1(4) 3_566 .
O12 C44 O11 Cd1 -144.1(7) . 3_576
C41 C44 O11 Cd1 42.9(11) . 3_576
O12 C44 O11 Cd4 3.8(4) . .
C41 C44 O11 Cd4 -169.1(4) . .
O6 Cd4 O11 C44 133.3(3) 1_456 .
O2 Cd4 O11 C44 -109.6(3) 4_576 .
O14 Cd4 O11 C44 -25.4(4) . .
O12 Cd4 O11 C44 -2.4(3) . .
O2W Cd4 O11 C44 54.7(3) . .
O6 Cd4 O11 Cd1 -57.88(16) 1_456 3_576
O2 Cd4 O11 Cd1 59.28(14) 4_576 3_576
O14 Cd4 O11 Cd1 143.45(17) . 3_576
O12 Cd4 O11 Cd1 166.4(2) . 3_576
O2W Cd4 O11 Cd1 -136.46(13) . 3_576
O11 C44 O12 Cd4 -4.0(4) . .
C41 C44 O12 Cd4 168.9(4) . .
O6 Cd4 O12 C44 -70.6(4) 1_456 .
O2 Cd4 O12 C44 83.9(3) 4_576 .
O14 Cd4 O12 C44 169.8(3) . .
O2W Cd4 O12 C44 -109.8(3) . .
O11 Cd4 O12 C44 2.5(3) . .
N1 C45 O13 Cd2 174.6(3) . .
O9 Cd2 O13 C45 139.3(4) 4_665 .
O7 Cd2 O13 C45 -81.3(4) . .
O1W Cd2 O13 C45 -3.4(4) . .
O3 Cd2 O13 C45 -137.7(4) . .
O4 Cd2 O13 C45 70.4(5) . .
N2 C48 O14 Cd4 168.8(3) . .
O6 Cd4 O14 C48 98.9(3) 1_456 .
O2 Cd4 O14 C48 -15.8(3) 4_576 .
O12 Cd4 O14 C48 -120.4(3) . .
O2W Cd4 O14 C48 175.4(3) . .
O11 Cd4 O14 C48 -102.4(4) . .

loop_
_platon_squeeze_void_nr
_platon_squeeze_void_average_x
_platon_squeeze_void_average_y
_platon_squeeze_void_average_z
_platon_squeeze_void_volume
_platon_squeeze_void_count_electrons
_platon_squeeze_void_content
1 -0.108 0.633 0.392 1491 103 ' '
